data_7030473
loop_
_publ_author_name
'He, Run-Tian'
'Wang, Jian-Feng'
'Wang, Hui-Fang'
'Ren, Zhi-Gang'
'Lang, Jian-Ping'

_publ_section_title
;
 Palladium dichloride adduct of
 N,N-bis-(diphenylphosphanylmethyl)-2-aminopyridine: synthesis, structure
 and catalytic performance in the decarboxylative cross-coupling of
 4-picolinic acid with aryl bromide.
;
_journal_issue 25
_journal_name_full 'Dalton transactions (Cambridge, England : 2003)'
_journal_page_first 9786
_journal_page_last 9794
_journal_paper_doi 10.1039/c4dt00815d
_journal_volume 43
_journal_year 2014
_chemical_formula_moiety 'C31 H28 Cl2 N2 P2 Pd, C2 H3 N'
_chemical_formula_sum 'C33 H31 Cl2 N3 P2 Pd'
_chemical_formula_weight 708.85
_chemical_name_systematic
; 
 ? 
;
_space_group_IT_number 14
_symmetry_cell_setting monoclinic
_symmetry_space_group_name_Hall '-P 2ybc'
_symmetry_space_group_name_H-M 'P 1 21/c 1'
_atom_sites_solution_hydrogens geom
_atom_sites_solution_primary direct
_atom_sites_solution_secondary difmap
_audit_creation_method SHELXL-97
_cell_angle_alpha 90.00
_cell_angle_beta 110.38(3)
_cell_angle_gamma 90.00
_cell_formula_units_Z 4
_cell_length_a 9.5873(19)
_cell_length_b 27.125(5)
_cell_length_c 13.096(3)
_cell_measurement_reflns_used 5868
_cell_measurement_temperature 298(2)
_cell_measurement_theta_max 29.4937
_cell_measurement_theta_min 3.1895
_cell_volume 3192.5(13)
_computing_cell_refinement
;
CrysAlisPro, Agilent Technologies,
Version 1.171.36.28 (release 01-02-2013 CrysAlis171 .NET)
(compiled Feb  1 2013,16:14:44)
;
_computing_data_collection
;
CrysAlisPro, Agilent Technologies,
Version 1.171.36.28 (release 01-02-2013 CrysAlis171 .NET)
(compiled Feb  1 2013,16:14:44)
;
_computing_data_reduction
;
CrysAlisPro, Agilent Technologies,
Version 1.171.36.28 (release 01-02-2013 CrysAlis171 .NET)
(compiled Feb  1 2013,16:14:44)
;
_computing_molecular_graphics 'SHELXL-97 (Sheldrick, 1997)'
_computing_publication_material 'SHELXL-97 (Sheldrick, 1997)'
_computing_structure_refinement 'SHELXL-97 (Sheldrick, 1997)'
_computing_structure_solution 'SHELXS-97 (Sheldrick, 1990)'
_diffrn_ambient_temperature 298(2)
_diffrn_detector_area_resol_mean 10.4692
_diffrn_measured_fraction_theta_full 0.998
_diffrn_measured_fraction_theta_max 0.998
_diffrn_measurement_device_type 'Xcalibur, Atlas, Gemini'
_diffrn_measurement_method 'phi and omega scans'
_diffrn_radiation_monochromator graphite
_diffrn_radiation_source 'Enhance (Mo) X-ray Source'
_diffrn_radiation_type MoK\a
_diffrn_radiation_wavelength 0.71073
_diffrn_reflns_av_R_equivalents 0.0310
_diffrn_reflns_av_sigmaI/netI 0.0431
_diffrn_reflns_limit_h_max 11
_diffrn_reflns_limit_h_min -9
_diffrn_reflns_limit_k_max 31
_diffrn_reflns_limit_k_min -32
_diffrn_reflns_limit_l_max 11
_diffrn_reflns_limit_l_min -15
_diffrn_reflns_number 13814
_diffrn_reflns_theta_full 25.00
_diffrn_reflns_theta_max 25.00
_diffrn_reflns_theta_min 3.20
_diffrn_standards_decay_% 0
_diffrn_standards_interval_count 0
_diffrn_standards_interval_time 0
_diffrn_standards_number 0
_exptl_absorpt_coefficient_mu 0.876
_exptl_absorpt_correction_T_max 0.8442
_exptl_absorpt_correction_T_min 0.8107
_exptl_absorpt_correction_type multi-scan
_exptl_absorpt_process_details
;
CrysAlisPro, Agilent Technologies,
Version 1.171.35.21 (release 20-01-2012 CrysAlis171 .NET)
(compiled Jan 23 2012,18:06:46)
Empirical absorption correction using spherical harmonics,
 implemented in SCALE3 ABSPACK scaling algorithm.
;
_exptl_crystal_colour Yellow
_exptl_crystal_density_diffrn 1.475
_exptl_crystal_density_method 'not measured'
_exptl_crystal_description Block
_exptl_crystal_F_000 1440
_exptl_crystal_size_max 0.25
_exptl_crystal_size_mid 0.20
_exptl_crystal_size_min 0.20
_refine_diff_density_max 0.345
_refine_diff_density_min -0.298
_refine_diff_density_rms 0.058
_refine_ls_extinction_method none
_refine_ls_goodness_of_fit_ref 1.036
_refine_ls_hydrogen_treatment constr
_refine_ls_matrix_type full
_refine_ls_number_parameters 371
_refine_ls_number_reflns 5625
_refine_ls_number_restraints 0
_refine_ls_restrained_S_all 1.036
_refine_ls_R_factor_all 0.0459
_refine_ls_R_factor_gt 0.0337
_refine_ls_shift/su_max 0.001
_refine_ls_shift/su_mean 0.000
_refine_ls_structure_factor_coef Fsqd
_refine_ls_weighting_details 'calc w=1/[\s^2^(Fo^2^)+(0.0268P)^2^+0.2931P] where P=(Fo^2^+2Fc^2^)/3'
_refine_ls_weighting_scheme calc
_refine_ls_wR_factor_gt 0.0644
_refine_ls_wR_factor_ref 0.0682
_reflns_number_gt 4647
_reflns_number_total 5625
_reflns_threshold_expression >2sigma(I)
_cod_data_source_file c4dt00815d2.cif
_cod_data_source_block a
_cod_depositor_comments 'Adding full bibliography for 7030473.cif.'
_cod_original_cell_volume 3192.6(11)
_cod_original_sg_symbol_H-M 'P 21/c'
_cod_database_code 7030473

loop_
_symmetry_equiv_pos_as_xyz
'x, y, z'
'-x, y+1/2, -z+1/2'
'-x, -y, -z'
'x, -y-1/2, z-1/2'

loop_
_atom_site_label
_atom_site_type_symbol
_atom_site_fract_x
_atom_site_fract_y
_atom_site_fract_z
_atom_site_U_iso_or_equiv
_atom_site_adp_type
_atom_site_occupancy
_atom_site_symmetry_multiplicity
_atom_site_calc_flag
_atom_site_refinement_flags
Pd1 Pd 0.61337(2) 0.802869(7) 0.205763(16) 0.03051(8) Uani 1 1 d .
Cl1 Cl 0.65265(9) 0.73445(3) 0.32356(6) 0.04576(19) Uani 1 1 d .
Cl2 Cl 0.81212(8) 0.84389(3) 0.33550(6) 0.0492(2) Uani 1 1 d .
P1 P 0.57928(8) 0.86995(2) 0.09858(6) 0.03266(17) Uani 1 1 d .
P2 P 0.41919(8) 0.76218(2) 0.08771(6) 0.03196(17) Uani 1 1 d .
N1 N 0.3379(2) 0.83501(8) -0.06781(17) 0.0362(6) Uani 1 1 d .
N2 N 0.2240(3) 0.89742(9) -0.1893(2) 0.0518(7) Uani 1 1 d .
C1 C 0.4846(3) 0.91937(9) 0.1420(2) 0.0351(7) Uani 1 1 d .
C2 C 0.4198(3) 0.95825(10) 0.0743(3) 0.0482(8) Uani 1 1 d .
H2A H 0.4161 0.9581 0.0024 0.058 Uiso 1 1 calc R
C3 C 0.3601(4) 0.99752(11) 0.1129(3) 0.0567(9) Uani 1 1 d .
H3A H 0.3171 1.0237 0.0669 0.068 Uiso 1 1 calc R
C4 C 0.3640(4) 0.99792(12) 0.2176(3) 0.0580(9) Uani 1 1 d .
H4A H 0.3257 1.0247 0.2437 0.070 Uiso 1 1 calc R
C5 C 0.4243(4) 0.95895(14) 0.2846(3) 0.0754(12) Uani 1 1 d .
H5A H 0.4247 0.9589 0.3558 0.090 Uiso 1 1 calc R
C6 C 0.4845(4) 0.91970(12) 0.2471(3) 0.0619(10) Uani 1 1 d .
H6A H 0.5253 0.8933 0.2932 0.074 Uiso 1 1 calc R
C7 C 0.7499(3) 0.89719(10) 0.0944(2) 0.0365(7) Uani 1 1 d .
C8 C 0.8235(3) 0.87488(12) 0.0340(3) 0.0539(9) Uani 1 1 d .
H8A H 0.7864 0.8458 -0.0031 0.065 Uiso 1 1 calc R
C9 C 0.9521(4) 0.89525(16) 0.0279(3) 0.0767(12) Uani 1 1 d .
H9A H 1.0015 0.8798 -0.0131 0.092 Uiso 1 1 calc R
C10 C 1.0065(4) 0.93761(17) 0.0812(3) 0.0795(12) Uani 1 1 d .
H10A H 1.0926 0.9515 0.0761 0.095 Uiso 1 1 calc R
C11 C 0.9362(4) 0.95990(15) 0.1421(4) 0.0795(12) Uani 1 1 d .
H11A H 0.9747 0.9889 0.1791 0.095 Uiso 1 1 calc R
C12 C 0.8077(4) 0.93991(12) 0.1496(3) 0.0593(9) Uani 1 1 d .
H12A H 0.7602 0.9553 0.1919 0.071 Uiso 1 1 calc R
C13 C 0.4770(3) 0.86093(10) -0.0472(2) 0.0378(7) Uani 1 1 d .
H13A H 0.4568 0.8928 -0.0829 0.045 Uiso 1 1 calc R
H13B H 0.5386 0.8424 -0.0787 0.045 Uiso 1 1 calc R
C14 C 0.2078(3) 0.85460(10) -0.1444(2) 0.0383(7) Uani 1 1 d .
C15 C 0.0704(3) 0.83149(12) -0.1697(3) 0.0514(8) Uani 1 1 d .
H15A H 0.0619 0.8020 -0.1360 0.062 Uiso 1 1 calc R
C16 C -0.0523(4) 0.85273(14) -0.2449(3) 0.0682(11) Uani 1 1 d .
H16A H -0.1450 0.8378 -0.2633 0.082 Uiso 1 1 calc R
C17 C -0.0365(4) 0.89658(14) -0.2932(3) 0.0750(12) Uani 1 1 d .
H17A H -0.1175 0.9116 -0.3451 0.090 Uiso 1 1 calc R
C18 C 0.1009(4) 0.91700(13) -0.2626(3) 0.0703(11) Uani 1 1 d .
H18A H 0.1108 0.9468 -0.2946 0.084 Uiso 1 1 calc R
C19 C 0.3570(3) 0.78162(10) -0.0562(2) 0.0367(7) Uani 1 1 d .
H19A H 0.4297 0.7711 -0.0880 0.044 Uiso 1 1 calc R
H19B H 0.2633 0.7656 -0.0960 0.044 Uiso 1 1 calc R
C20 C 0.2523(3) 0.76607(10) 0.1215(2) 0.0368(7) Uani 1 1 d .
C21 C 0.2464(4) 0.79607(11) 0.2047(3) 0.0473(8) Uani 1 1 d .
H21A H 0.3297 0.8140 0.2455 0.057 Uiso 1 1 calc R
C22 C 0.1148(4) 0.79941(13) 0.2275(3) 0.0633(10) Uani 1 1 d .
H22A H 0.1104 0.8195 0.2839 0.076 Uiso 1 1 calc R
C23 C -0.0079(4) 0.77295(15) 0.1663(3) 0.0694(11) Uani 1 1 d .
H23A H -0.0953 0.7752 0.1819 0.083 Uiso 1 1 calc R
C24 C -0.0036(4) 0.74339(13) 0.0830(3) 0.0620(10) Uani 1 1 d .
H24A H -0.0875 0.7257 0.0419 0.074 Uiso 1 1 calc R
C25 C 0.1253(3) 0.74006(11) 0.0606(3) 0.0482(8) Uani 1 1 d .
H25A H 0.1281 0.7200 0.0037 0.058 Uiso 1 1 calc R
C26 C 0.4583(3) 0.69733(9) 0.0785(2) 0.0341(6) Uani 1 1 d .
C27 C 0.5512(3) 0.68293(11) 0.0231(2) 0.0398(7) Uani 1 1 d .
H27A H 0.5880 0.7063 -0.0129 0.048 Uiso 1 1 calc R
C28 C 0.5892(3) 0.63389(11) 0.0213(2) 0.0473(8) Uani 1 1 d .
H28A H 0.6515 0.6244 -0.0160 0.057 Uiso 1 1 calc R
C29 C 0.5355(4) 0.59911(11) 0.0744(3) 0.0515(9) Uani 1 1 d .
H29A H 0.5599 0.5661 0.0715 0.062 Uiso 1 1 calc R
C30 C 0.4464(4) 0.61282(11) 0.1315(3) 0.0536(9) Uani 1 1 d .
H30A H 0.4124 0.5892 0.1687 0.064 Uiso 1 1 calc R
C31 C 0.4068(3) 0.66165(10) 0.1339(2) 0.0451(8) Uani 1 1 d .
H31A H 0.3457 0.6708 0.1724 0.054 Uiso 1 1 calc R
C32 C 0.0940(7) 0.5752(2) -0.0622(5) 0.174(3) Uani 1 1 d .
H32A H -0.0110 0.5706 -0.0982 0.261 Uiso 1 1 calc R
H32B H 0.1335 0.5933 -0.1090 0.261 Uiso 1 1 calc R
H32C H 0.1115 0.5933 0.0041 0.261 Uiso 1 1 calc R
C33 C 0.1650(5) 0.52867(19) -0.0380(4) 0.0988(16) Uani 1 1 d .
N3 N 0.2212(6) 0.49338(16) -0.0169(5) 0.149(2) Uani 1 1 d .

loop_
_atom_site_aniso_label
_atom_site_aniso_U_11
_atom_site_aniso_U_22
_atom_site_aniso_U_33
_atom_site_aniso_U_23
_atom_site_aniso_U_13
_atom_site_aniso_U_12
Pd1 0.03271(13) 0.03220(12) 0.02821(12) 0.00246(9) 0.01261(9) 0.00047(9)
Cl1 0.0580(5) 0.0410(4) 0.0377(4) 0.0096(3) 0.0160(4) 0.0016(3)
Cl2 0.0456(4) 0.0552(5) 0.0407(4) -0.0011(4) 0.0073(4) -0.0091(4)
P1 0.0352(4) 0.0320(4) 0.0314(4) 0.0024(3) 0.0124(3) -0.0016(3)
P2 0.0358(4) 0.0318(4) 0.0311(4) 0.0011(3) 0.0152(3) -0.0006(3)
N1 0.0382(13) 0.0350(13) 0.0321(13) 0.0015(10) 0.0080(11) -0.0035(11)
N2 0.0529(16) 0.0476(15) 0.0497(16) 0.0098(13) 0.0112(14) 0.0065(13)
C1 0.0349(15) 0.0319(15) 0.0381(16) -0.0002(13) 0.0124(13) -0.0043(12)
C2 0.059(2) 0.0428(18) 0.0509(19) 0.0091(15) 0.0291(17) 0.0048(16)
C3 0.060(2) 0.0380(18) 0.075(3) 0.0111(17) 0.028(2) 0.0070(16)
C4 0.061(2) 0.047(2) 0.065(2) -0.0160(18) 0.0205(19) 0.0076(17)
C5 0.098(3) 0.086(3) 0.042(2) -0.006(2) 0.025(2) 0.031(2)
C6 0.081(3) 0.062(2) 0.042(2) 0.0036(17) 0.0214(18) 0.0271(19)
C7 0.0364(16) 0.0366(16) 0.0372(16) 0.0071(13) 0.0139(14) -0.0019(13)
C8 0.0441(19) 0.054(2) 0.068(2) -0.0048(17) 0.0251(18) -0.0048(16)
C9 0.056(2) 0.103(3) 0.084(3) -0.012(3) 0.041(2) -0.009(2)
C10 0.056(2) 0.105(3) 0.086(3) 0.001(3) 0.035(2) -0.028(2)
C11 0.069(3) 0.078(3) 0.091(3) -0.021(2) 0.027(2) -0.040(2)
C12 0.053(2) 0.065(2) 0.062(2) -0.0185(18) 0.0228(18) -0.0212(18)
C13 0.0422(17) 0.0376(15) 0.0339(16) 0.0045(13) 0.0137(14) 0.0008(13)
C14 0.0441(18) 0.0404(17) 0.0300(16) -0.0057(13) 0.0125(14) 0.0049(14)
C15 0.047(2) 0.0501(19) 0.051(2) -0.0002(16) 0.0100(17) 0.0005(16)
C16 0.046(2) 0.073(3) 0.074(3) -0.005(2) 0.005(2) 0.0013(18)
C17 0.059(2) 0.072(3) 0.071(3) 0.005(2) -0.005(2) 0.018(2)
C18 0.073(3) 0.057(2) 0.068(2) 0.0179(19) 0.008(2) 0.012(2)
C19 0.0431(17) 0.0357(15) 0.0319(15) 0.0015(12) 0.0137(13) -0.0008(13)
C20 0.0363(16) 0.0370(15) 0.0399(17) 0.0056(13) 0.0169(14) 0.0058(13)
C21 0.0493(19) 0.0468(18) 0.0495(19) 0.0063(15) 0.0218(16) 0.0086(15)
C22 0.074(3) 0.066(2) 0.065(2) 0.0055(19) 0.043(2) 0.025(2)
C23 0.044(2) 0.085(3) 0.090(3) 0.025(2) 0.038(2) 0.020(2)
C24 0.0372(19) 0.071(2) 0.078(3) 0.013(2) 0.0209(19) -0.0014(17)
C25 0.0445(19) 0.0526(19) 0.052(2) 0.0009(16) 0.0216(16) -0.0033(15)
C26 0.0364(15) 0.0333(15) 0.0330(15) 0.0004(12) 0.0126(13) 0.0001(12)
C27 0.0422(17) 0.0449(17) 0.0349(16) 0.0067(13) 0.0166(14) 0.0040(14)
C28 0.0521(19) 0.056(2) 0.0346(17) -0.0005(15) 0.0159(15) 0.0168(16)
C29 0.066(2) 0.0359(17) 0.049(2) -0.0017(15) 0.0149(18) 0.0093(16)
C30 0.068(2) 0.0364(17) 0.061(2) 0.0073(16) 0.0278(19) -0.0034(16)
C31 0.0509(19) 0.0415(17) 0.0494(19) 0.0029(15) 0.0256(16) -0.0025(15)
C32 0.171(6) 0.122(5) 0.150(5) -0.015(4) -0.044(5) 0.072(4)
C33 0.077(3) 0.092(4) 0.108(4) -0.027(3) 0.008(3) 0.007(3)
N3 0.129(4) 0.086(3) 0.204(6) -0.016(3) 0.024(4) 0.020(3)

loop_
_atom_type_symbol
_atom_type_description
_atom_type_scat_dispersion_real
_atom_type_scat_dispersion_imag
_atom_type_scat_source
C C 0.0033 0.0016 'International Tables Vol C Tables 4.2.6.8 and 6.1.1.4'
H H 0.0000 0.0000 'International Tables Vol C Tables 4.2.6.8 and 6.1.1.4'
N N 0.0061 0.0033 'International Tables Vol C Tables 4.2.6.8 and 6.1.1.4'
P P 0.1023 0.0942 'International Tables Vol C Tables 4.2.6.8 and 6.1.1.4'
Cl Cl 0.1484 0.1585 'International Tables Vol C Tables 4.2.6.8 and 6.1.1.4'
Pd Pd -0.9988 1.0072 'International Tables Vol C Tables 4.2.6.8 and 6.1.1.4'

loop_
_geom_angle_atom_site_label_1
_geom_angle_atom_site_label_2
_geom_angle_atom_site_label_3
_geom_angle
P1 Pd1 P2 93.57(3)
P1 Pd1 Cl2 88.46(3)
P2 Pd1 Cl2 177.28(3)
P1 Pd1 Cl1 177.94(3)
P2 Pd1 Cl1 88.22(3)
Cl2 Pd1 Cl1 89.72(3)
C7 P1 C1 105.23(13)
C7 P1 C13 100.60(13)
C1 P1 C13 106.26(13)
C7 P1 Pd1 114.31(9)
C1 P1 Pd1 112.39(10)
C13 P1 Pd1 116.76(9)
C20 P2 C26 107.13(13)
C20 P2 C19 103.59(13)
C26 P2 C19 102.15(13)
C20 P2 Pd1 113.24(10)
C26 P2 Pd1 112.39(9)
C19 P2 Pd1 117.21(9)
C14 N1 C13 118.7(2)
C14 N1 C19 119.8(2)
C13 N1 C19 112.8(2)
C14 N2 C18 116.8(3)
C6 C1 C2 118.7(3)
C6 C1 P1 119.5(2)
C2 C1 P1 121.7(2)
C1 C2 C3 120.3(3)
C1 C2 H2A 119.8
C3 C2 H2A 119.8
C4 C3 C2 120.3(3)
C4 C3 H3A 119.8
C2 C3 H3A 119.8
C3 C4 C5 119.9(3)
C3 C4 H4A 120.0
C5 C4 H4A 120.0
C4 C5 C6 120.2(3)
C4 C5 H5A 119.9
C6 C5 H5A 119.9
C1 C6 C5 120.5(3)
C1 C6 H6A 119.8
C5 C6 H6A 119.8
C8 C7 C12 118.7(3)
C8 C7 P1 119.2(2)
C12 C7 P1 122.0(2)
C7 C8 C9 120.5(3)
C7 C8 H8A 119.8
C9 C8 H8A 119.8
C10 C9 C8 120.2(4)
C10 C9 H9A 119.9
C8 C9 H9A 119.9
C9 C10 C11 120.2(4)
C9 C10 H10A 119.9
C11 C10 H10A 119.9
C10 C11 C12 120.5(4)
C10 C11 H11A 119.8
C12 C11 H11A 119.8
C7 C12 C11 120.0(4)
C7 C12 H12A 120.0
C11 C12 H12A 120.0
N1 C13 P1 112.50(19)
N1 C13 H13A 109.1
P1 C13 H13A 109.1
N1 C13 H13B 109.1
P1 C13 H13B 109.1
H13A C13 H13B 107.8
N2 C14 C15 122.2(3)
N2 C14 N1 115.7(3)
C15 C14 N1 122.1(3)
C16 C15 C14 119.1(3)
C16 C15 H15A 120.5
C14 C15 H15A 120.5
C15 C16 C17 119.2(3)
C15 C16 H16A 120.4
C17 C16 H16A 120.4
C18 C17 C16 117.9(3)
C18 C17 H17A 121.1
C16 C17 H17A 121.1
N2 C18 C17 124.8(3)
N2 C18 H18A 117.6
C17 C18 H18A 117.6
N1 C19 P2 111.93(18)
N1 C19 H19A 109.2
P2 C19 H19A 109.2
N1 C19 H19B 109.2
P2 C19 H19B 109.2
H19A C19 H19B 107.9
C21 C20 C25 118.9(3)
C21 C20 P2 120.8(2)
C25 C20 P2 120.2(2)
C20 C21 C22 119.8(3)
C20 C21 H21A 120.1
C22 C21 H21A 120.1
C23 C22 C21 119.7(3)
C23 C22 H22A 120.1
C21 C22 H22A 120.1
C24 C23 C22 121.0(3)
C24 C23 H23A 119.5
C22 C23 H23A 119.5
C23 C24 C25 119.4(3)
C23 C24 H24A 120.3
C25 C24 H24A 120.3
C24 C25 C20 121.2(3)
C24 C25 H25A 119.4
C20 C25 H25A 119.4
C27 C26 C31 118.9(3)
C27 C26 P2 119.6(2)
C31 C26 P2 121.3(2)
C28 C27 C26 120.1(3)
C28 C27 H27A 120.0
C26 C27 H27A 120.0
C29 C28 C27 120.3(3)
C29 C28 H28A 119.8
C27 C28 H28A 119.8
C30 C29 C28 120.3(3)
C30 C29 H29A 119.8
C28 C29 H29A 119.8
C29 C30 C31 120.1(3)
C29 C30 H30A 119.9
C31 C30 H30A 119.9
C30 C31 C26 120.2(3)
C30 C31 H31A 119.9
C26 C31 H31A 119.9
C33 C32 H32A 109.5
C33 C32 H32B 109.5
H32A C32 H32B 109.5
C33 C32 H32C 109.5
H32A C32 H32C 109.5
H32B C32 H32C 109.5
N3 C33 C32 178.3(6)

loop_
_geom_bond_atom_site_label_1
_geom_bond_atom_site_label_2
_geom_bond_distance
Pd1 P1 2.2512(8)
Pd1 P2 2.2516(10)
Pd1 Cl2 2.3455(10)
Pd1 Cl1 2.3583(8)
P1 C7 1.813(3)
P1 C1 1.818(3)
P1 C13 1.834(3)
P2 C20 1.806(3)
P2 C26 1.811(3)
P2 C19 1.845(3)
N1 C14 1.405(3)
N1 C13 1.447(3)
N1 C19 1.461(3)
N2 C14 1.335(4)
N2 C18 1.344(4)
C1 C6 1.377(4)
C1 C2 1.379(4)
C2 C3 1.385(4)
C2 H2A 0.9300
C3 C4 1.359(5)
C3 H3A 0.9300
C4 C5 1.367(5)
C4 H4A 0.9300
C5 C6 1.381(5)
C5 H5A 0.9300
C6 H6A 0.9300
C7 C8 1.371(4)
C7 C12 1.376(4)
C8 C9 1.379(5)
C8 H8A 0.9300
C9 C10 1.352(5)
C9 H9A 0.9300
C10 C11 1.352(5)
C10 H10A 0.9300
C11 C12 1.381(5)
C11 H11A 0.9300
C12 H12A 0.9300
C13 H13A 0.9700
C13 H13B 0.9700
C14 C15 1.391(4)
C15 C16 1.371(4)
C15 H15A 0.9300
C16 C17 1.380(5)
C16 H16A 0.9300
C17 C18 1.354(5)
C17 H17A 0.9300
C18 H18A 0.9300
C19 H19A 0.9700
C19 H19B 0.9700
C20 C21 1.376(4)
C20 C25 1.393(4)
C21 C22 1.397(4)
C21 H21A 0.9300
C22 C23 1.373(5)
C22 H22A 0.9300
C23 C24 1.366(5)
C23 H23A 0.9300
C24 C25 1.369(4)
C24 H24A 0.9300
C25 H25A 0.9300
C26 C27 1.387(4)
C26 C31 1.398(4)
C27 C28 1.382(4)
C27 H27A 0.9300
C28 C29 1.374(4)
C28 H28A 0.9300
C29 C30 1.368(4)
C29 H29A 0.9300
C30 C31 1.381(4)
C30 H30A 0.9300
C31 H31A 0.9300
C32 C33 1.417(6)
C32 H32A 0.9600
C32 H32B 0.9600
C32 H32C 0.9600
C33 N3 1.086(5)
